data_7041450
loop_
_publ_author_name
'Wu, Melissa M.'
'Gill, Arran M.'
'Yunpeng, Lu'
'Yongxin, Li'
'Ganguly, Rakesh'
'Falivene, Laura'
'Garc\'ia, Felipe'

_publ_section_title
;
 Aryl-NHC-group 13 trimethyl complexes: structural, stability and bonding
 insights.
;
_journal_issue 3
_journal_name_full 'Dalton transactions (Cambridge, England : 2003)'
_journal_page_first 854
_journal_page_last 864
_journal_paper_doi 10.1039/c6dt04448d
_journal_volume 46
_journal_year 2017
_chemical_formula_sum 'C24 H33 Ga N2'
_chemical_formula_weight 419.24
_space_group_crystal_system orthorhombic
_space_group_IT_number 62
_space_group_name_Hall '-P 2ac 2n'
_space_group_name_H-M_alt 'P n m a'
_symmetry_space_group_name_Hall '-P 2ac 2n'
_symmetry_space_group_name_H-M 'P n m a'
_atom_sites_solution_hydrogens geom
_audit_update_record
;
2016-05-03 deposited with the CCDC.
2016-12-13 downloaded from the CCDC.
;
_cell_angle_alpha 90
_cell_angle_beta 90
_cell_angle_gamma 90
_cell_formula_units_Z 4
_cell_length_a 23.0884(8)
_cell_length_b 12.3990(4)
_cell_length_c 8.2064(3)
_cell_measurement_reflns_used 8838
_cell_measurement_temperature 296.(2)
_cell_measurement_theta_max 22.5437
_cell_measurement_theta_min 2.4106
_cell_volume 2349.27(14)
_computing_cell_refinement 'SAINT V8.34A (Bruker AXS Inc., 2013)'
_computing_data_collection 'APEX2 (Bruker AXS Inc., 2014)'
_computing_data_reduction 'SAINT V8.34A (Bruker AXS Inc., 2013)'
_computing_molecular_graphics 'XP (Bruker AXS Inc., 2014)'
_computing_publication_material 'APEX2 (Bruker AXS Inc., 2014)'
_computing_structure_refinement 'SHELXL-2014/6 (Sheldrick, 2014)'
_diffrn_ambient_temperature 296.(2)
_diffrn_detector_area_resol_mean 8.3333
_diffrn_measured_fraction_theta_full 0.999
_diffrn_measured_fraction_theta_max 0.999
_diffrn_measurement_device_type 'CCD area detector'
_diffrn_measurement_method 'phi and omega scans'
_diffrn_radiation_monochromator graphite
_diffrn_radiation_type MoK\a
_diffrn_radiation_wavelength 0.71073
_diffrn_reflns_av_R_equivalents 0.0578
_diffrn_reflns_av_unetI/netI 0.0295
_diffrn_reflns_limit_h_max 29
_diffrn_reflns_limit_h_min -31
_diffrn_reflns_limit_k_max 12
_diffrn_reflns_limit_k_min -16
_diffrn_reflns_limit_l_max 11
_diffrn_reflns_limit_l_min -11
_diffrn_reflns_number 43057
_diffrn_reflns_theta_full 29.13
_diffrn_reflns_theta_max 29.13
_diffrn_reflns_theta_min 2.63
_diffrn_source 'fine-focus sealed tube'
_exptl_absorpt_coefficient_mu 1.181
_exptl_absorpt_correction_T_max 0.82
_exptl_absorpt_correction_T_min 0.75
_exptl_absorpt_correction_type multi-scan
_exptl_absorpt_process_details 'SADABS V2014/4 (Bruker AXS Inc.)'
_exptl_crystal_colour colourless
_exptl_crystal_density_diffrn 1.185
_exptl_crystal_density_method 'not measured'
_exptl_crystal_description block
_exptl_crystal_F_000 888
_exptl_crystal_size_max 0.280
_exptl_crystal_size_mid 0.200
_exptl_crystal_size_min 0.180
_refine_diff_density_max 0.228
_refine_diff_density_min -0.283
_refine_ls_extinction_method none
_refine_ls_goodness_of_fit_ref 1.005
_refine_ls_hydrogen_treatment constr
_refine_ls_matrix_type full
_refine_ls_number_parameters 148
_refine_ls_number_reflns 3305
_refine_ls_number_restraints 0
_refine_ls_restrained_S_all 1.005
_refine_ls_R_factor_all 0.0645
_refine_ls_R_factor_gt 0.0339
_refine_ls_shift/su_max 0.003
_refine_ls_shift/su_mean 0.000
_refine_ls_structure_factor_coef Fsqd
_refine_ls_weighting_details 'w=1/[\s^2^(Fo^2^)+(0.0367P)^2^+0.9670P] where P=(Fo^2^+2Fc^2^)/3'
_refine_ls_weighting_scheme calc
_refine_ls_wR_factor_gt 0.0774
_refine_ls_wR_factor_ref 0.0908
_reflns_number_gt 2316
_reflns_number_total 3305
_reflns_threshold_expression 'I > 2\s(I)'
_cod_data_source_file c6dt04448d2.cif
_cod_data_source_block I_IMesGa
_cod_depositor_comments 'Adding full bibliography for 7041446--7041453.cif.'
_cod_database_code 7041450

loop_
_space_group_symop_operation_xyz
'x, y, z'
'-x+1/2, -y, z+1/2'
'-x, y+1/2, -z'
'x+1/2, -y+1/2, -z+1/2'
'-x, -y, -z'
'x-1/2, y, -z-1/2'
'x, -y-1/2, z'
'-x-1/2, y-1/2, z-1/2'

loop_
_atom_site_type_symbol
_atom_site_label
_atom_site_fract_x
_atom_site_fract_y
_atom_site_fract_z
_atom_site_U_iso_or_equiv
_atom_site_adp_type
_atom_site_calc_flag
_atom_site_refinement_flags_adp
_atom_site_refinement_flags_occupancy
_atom_site_refinement_flags_posn
_atom_site_occupancy
Ga Ga1 0.59898(2) 0.25 0.30859(3) 0.04404(11) Uani d T P S 1
C C1 0.51530(14) 0.25 0.3652(5) 0.0831(12) Uani d T P S 1
H H1A 0.4929 0.2336 0.2699 0.125 Uiso calc U P R 0.5
H H1B 0.5045 0.3198 0.4057 0.125 Uiso calc U P R 0.5
H H1C 0.5081 0.1966 0.4475 0.125 Uiso calc U P R 0.5
C C2 0.62093(12) 0.1150(2) 0.1914(3) 0.0706(7) Uani d . . . 1
H H2A 0.5961 0.1055 0.0986 0.106 Uiso calc U . R 1
H H2B 0.6168 0.0545 0.2634 0.106 Uiso calc U . R 1
H H2C 0.6604 0.1201 0.1557 0.106 Uiso calc U . R 1
C C3 0.64781(9) 0.25 0.5261(3) 0.0332(5) Uani d T P S 1
C C4 0.67604(12) 0.25 0.7900(3) 0.0508(7) Uani d T P S 1
H H4 0.6741 0.25 0.9032 0.061 Uiso calc U P R 1
C C5 0.72410(12) 0.25 0.6998(3) 0.0516(7) Uani d T P S 1
H H5 0.762 0.25 0.738 0.062 Uiso calc U P R 1
C C6 0.57022(11) 0.25 0.7397(3) 0.0375(6) Uani d T P S 1
C C7 0.54363(9) 0.15181(17) 0.7688(2) 0.0479(5) Uani d . . . 1
C C8 0.57294(13) 0.04649(19) 0.7320(4) 0.0753(7) Uani d . . . 1
H H8A 0.5827 0.0437 0.6184 0.113 Uiso calc U . R 1
H H8B 0.5473 -0.0119 0.7579 0.113 Uiso calc U . R 1
H H8C 0.6076 0.0404 0.7961 0.113 Uiso calc U . R 1
C C9 0.48807(9) 0.1547(2) 0.8346(2) 0.0605(6) Uani d . . . 1
H H9 0.4691 0.09 0.8557 0.073 Uiso calc U . R 1
C C10 0.46039(12) 0.25 0.8692(4) 0.0626(9) Uani d T P S 1
C C11 0.40038(14) 0.25 0.9471(5) 0.1043(18) Uani d T P S 1
H H11A 0.376 0.1993 0.8915 0.156 Uiso calc U P R 0.5
H H11B 0.3838 0.3208 0.9391 0.156 Uiso calc U P R 0.5
H H11C 0.4036 0.2299 1.0597 0.156 Uiso calc U P R 0.5
C C12 0.74627(9) 0.25 0.4024(3) 0.0338(5) Uani d T P S 1
C C13 0.76538(8) 0.15185(16) 0.3414(2) 0.0421(4) Uani d . . . 1
C C14 0.74796(11) 0.04697(18) 0.4175(3) 0.0687(7) Uani d . . . 1
H H14A 0.7614 -0.0116 0.351 0.103 Uiso calc U . R 1
H H14B 0.7065 0.0438 0.4261 0.103 Uiso calc U . R 1
H H14C 0.7648 0.0414 0.5242 0.103 Uiso calc U . R 1
C C15 0.80274(8) 0.15505(19) 0.2084(2) 0.0520(5) Uani d . . . 1
H H15 0.8158 0.0903 0.1646 0.062 Uiso calc U . R 1
C C16 0.82115(11) 0.25 0.1393(3) 0.0534(8) Uani d T P S 1
C C17 0.86163(14) 0.25 -0.0054(4) 0.0904(14) Uani d T P S 1
H H17A 0.8451 0.2922 -0.0917 0.136 Uiso calc U P R 0.5
H H17B 0.8673 0.1773 -0.0424 0.136 Uiso calc U P R 0.5
H H17C 0.8982 0.2805 0.0259 0.136 Uiso calc U P R 0.5
N N1 0.62977(8) 0.25 0.6834(2) 0.0379(5) Uani d T P S 1
N N2 0.70663(8) 0.25 0.5385(2) 0.0364(5) Uani d T P S 1

loop_
_atom_site_aniso_label
_atom_site_aniso_U_11
_atom_site_aniso_U_22
_atom_site_aniso_U_33
_atom_site_aniso_U_12
_atom_site_aniso_U_13
_atom_site_aniso_U_23
Ga1 0.03435(16) 0.0633(2) 0.03449(15) 0 -0.00425(12) 0
C1 0.0393(17) 0.150(4) 0.060(2) 0 -0.0100(15) 0
C2 0.0819(16) 0.0770(17) 0.0529(13) -0.0016(14) -0.0147(12) -0.0159(12)
C3 0.0281(11) 0.0387(13) 0.0328(11) 0 0.0015(9) 0
C4 0.0385(14) 0.082(2) 0.0321(13) 0 -0.0042(11) 0
C5 0.0344(13) 0.084(2) 0.0359(13) 0 -0.0088(11) 0
C6 0.0312(12) 0.0520(16) 0.0294(11) 0 0.0036(10) 0
C7 0.0454(10) 0.0581(12) 0.0403(10) -0.0043(9) 0.0025(8) 0.0013(9)
C8 0.0856(18) 0.0519(15) 0.0884(18) -0.0060(13) 0.0082(15) -0.0028(13)
C9 0.0474(12) 0.0850(17) 0.0490(12) -0.0238(12) 0.0045(9) 0.0064(11)
C10 0.0318(14) 0.117(3) 0.0388(15) 0 0.0052(12) 0
C11 0.0379(17) 0.209(6) 0.066(2) 0 0.0147(17) 0
C12 0.0248(11) 0.0436(15) 0.0332(12) 0 0.0010(9) 0
C13 0.0351(9) 0.0451(11) 0.0460(10) 0.0048(8) -0.0025(7) -0.0012(8)
C14 0.0816(16) 0.0451(13) 0.0795(16) 0.0081(12) -0.0011(14) 0.0055(12)
C15 0.0380(10) 0.0690(14) 0.0489(11) 0.0155(10) -0.0009(8) -0.0162(10)
C16 0.0256(12) 0.097(3) 0.0373(13) 0 -0.0021(10) 0
C17 0.0416(17) 0.179(5) 0.0508(19) 0 0.0122(14) 0
N1 0.0290(10) 0.0539(13) 0.0308(10) 0 0.0018(8) 0
N2 0.0279(9) 0.0495(13) 0.0318(10) 0 0.0000(8) 0

loop_
_atom_type_symbol
_atom_type_description
_atom_type_scat_dispersion_real
_atom_type_scat_dispersion_imag
_atom_type_scat_source
C C 0.0033 0.0016 'International Tables Vol C Tables 4.2.6.8 and 6.1.1.4'
H H 0.0000 0.0000 'International Tables Vol C Tables 4.2.6.8 and 6.1.1.4'
N N 0.0061 0.0033 'International Tables Vol C Tables 4.2.6.8 and 6.1.1.4'
Ga Ga 0.2307 1.6083 'International Tables Vol C Tables 4.2.6.8 and 6.1.1.4'

loop_
_geom_angle_atom_site_label_1
_geom_angle_atom_site_label_2
_geom_angle_atom_site_label_3
_geom_angle_site_symmetry_1
_geom_angle_site_symmetry_3
_geom_angle
C1 Ga1 C2 . . 111.07(10)
C1 Ga1 C2 . 7_565 111.07(10)
C2 Ga1 C2 . 7_565 114.00(16)
C1 Ga1 C3 . . 108.75(12)
C2 Ga1 C3 . . 105.78(8)
C2 Ga1 C3 7_565 . 105.78(8)
N1 C3 N2 . . 103.60(19)
N1 C3 Ga1 . . 129.84(16)
N2 C3 Ga1 . . 126.55(16)
C5 C4 N1 . . 107.0(2)
C4 C5 N2 . . 106.8(2)
C7 C6 C7 7_565 . 123.2(2)
C7 C6 N1 7_565 . 118.39(12)
C7 C6 N1 . . 118.39(12)
C6 C7 C9 . . 117.0(2)
C6 C7 C8 . . 122.02(19)
C9 C7 C8 . . 121.0(2)
C10 C9 C7 . . 122.1(2)
C9 C10 C9 . 7_565 118.8(3)
C9 C10 C11 . . 120.60(13)
C9 C10 C11 7_565 . 120.60(13)
C13 C12 C13 7_565 . 122.5(2)
C13 C12 N2 7_565 . 118.71(11)
C13 C12 N2 . . 118.71(11)
C12 C13 C15 . . 117.06(19)
C12 C13 C14 . . 121.72(17)
C15 C13 C14 . . 121.20(19)
C16 C15 C13 . . 122.7(2)
C15 C16 C15 . 7_565 117.9(2)
C15 C16 C17 . . 121.04(12)
C15 C16 C17 7_565 . 121.04(12)
C3 N1 C4 . . 111.4(2)
C3 N1 C6 . . 126.5(2)
C4 N1 C6 . . 122.1(2)
C3 N2 C5 . . 111.2(2)
C3 N2 C12 . . 125.06(19)
C5 N2 C12 . . 123.7(2)

loop_
_geom_bond_atom_site_label_1
_geom_bond_atom_site_label_2
_geom_bond_site_symmetry_2
_geom_bond_distance
Ga1 C1 . 1.987(3)
Ga1 C2 . 1.996(2)
Ga1 C2 7_565 1.996(2)
Ga1 C3 . 2.111(2)
C3 N1 . 1.357(3)
C3 N2 . 1.362(3)
C4 C5 . 1.334(4)
C4 N1 . 1.381(3)
C5 N2 . 1.384(3)
C6 C7 7_565 1.384(2)
C6 C7 . 1.384(2)
C6 N1 . 1.450(3)
C7 C9 . 1.392(3)
C7 C8 . 1.502(3)
C9 C10 . 1.373(3)
C10 C9 7_565 1.374(3)
C10 C11 . 1.526(4)
C12 C13 7_565 1.388(2)
C12 C13 . 1.388(2)
C12 N2 . 1.444(3)
C13 C15 . 1.392(3)
C13 C14 . 1.498(3)
C15 C16 . 1.374(3)
C16 C15 7_565 1.374(3)
C16 C17 . 1.512(4)
